data_7045652
loop_
_publ_author_name
'Du, Jun'
'Kodikara, Mahesh S.'
'Moxey, Graeme J.'
'Morshedi, Mahbod'
'Barlow, Adam'
'Quintana, Crist\'obal'
'Wang, Genmiao'
'Stranger, Robert'
'Zhang, Chi'
'Cifuentes, Marie P.'
'Humphrey, Mark G.'

_publ_section_title
;
 Quadratic and cubic hyperpolarizabilities of
 nitro-phenyl/-naphthalenyl/-anthracenyl alkynyl complexes.
;
_journal_issue 13
_journal_name_full 'Dalton transactions (Cambridge, England : 2003)'
_journal_page_first 4560
_journal_page_last 4571
_journal_paper_doi 10.1039/c8dt00155c
_journal_volume 47
_journal_year 2018
_chemical_formula_moiety 'C68 H56 Cl N O2 P4 Ru, C H2 Cl2'
_chemical_formula_sum 'C69 H58 Cl3 N O2 P4 Ru'
_chemical_formula_weight 1264.46
_space_group_crystal_system monoclinic
_space_group_IT_number 14
_space_group_name_Hall '-P 2ybc'
_space_group_name_H-M_alt 'P 1 21/c 1'
_symmetry_space_group_name_Hall '-P 2ybc'
_symmetry_space_group_name_H-M 'P 1 21/c 1'
_atom_sites_solution_hydrogens geom
_audit_creation_date 2016-01-28
_audit_creation_method
;
Olex2 1.2
(compiled 2015.09.30 svn.r3233 for OlexSys, GUI svn.r5103)
;
_audit_update_record
;
2016-02-11 deposited with the CCDC.
2018-02-16 downloaded from the CCDC.
;
_cell_angle_alpha 90
_cell_angle_beta 99.7351(10)
_cell_angle_gamma 90
_cell_formula_units_Z 4
_cell_length_a 16.08908(17)
_cell_length_b 20.13082(18)
_cell_length_c 18.2778(2)
_cell_measurement_reflns_used 20945
_cell_measurement_temperature 150.01(10)
_cell_measurement_theta_max 29.2200
_cell_measurement_theta_min 2.0180
_cell_volume 5834.68(10)
_computing_cell_refinement
;
CrysAlisPro, Agilent Technologies,
Version 1.171.37.35 (release 13-08-2014 CrysAlis171 .NET)
(compiled Aug 13 2014,18:06:01)
;
_computing_data_collection
;
CrysAlisPro, Agilent Technologies,
Version 1.171.37.35 (release 13-08-2014 CrysAlis171 .NET)
(compiled Aug 13 2014,18:06:01)
;
_computing_data_reduction
;
CrysAlisPro, Agilent Technologies,
Version 1.171.37.35 (release 13-08-2014 CrysAlis171 .NET)
(compiled Aug 13 2014,18:06:01)
;
_computing_molecular_graphics 'Olex2 (Dolomanov et al., 2009)'
_computing_publication_material 'Olex2 (Dolomanov et al., 2009)'
_computing_structure_refinement 'ShelXL (Sheldrick, 2015)'
_computing_structure_solution 'ShelXS (Sheldrick, 2008)'
_diffrn_ambient_environment N~2~
_diffrn_ambient_temperature 150.01(10)
_diffrn_detector 'CCD plate'
_diffrn_detector_area_resol_mean 10.3744
_diffrn_detector_type Atlas
_diffrn_measured_fraction_theta_full 1.000
_diffrn_measured_fraction_theta_max 0.862
_diffrn_measurement_details
;
#__ type_ start__ end____ width___ exp.time_
  1 omega  -15.00   26.00   1.0000   59.8600
omega____ theta____ kappa____ phi______ frames
    -      -13.6928  -99.0000  -60.0000 41

#__ type_ start__ end____ width___ exp.time_
  2 omega  -64.00   27.00   1.0000   59.8600
omega____ theta____ kappa____ phi______ frames
    -       13.9272  -57.0000 -180.0000 91

#__ type_ start__ end____ width___ exp.time_
  3 omega  -10.00   90.00   1.0000   59.8600
omega____ theta____ kappa____ phi______ frames
    -       13.9272   37.0000  -30.0000 100

#__ type_ start__ end____ width___ exp.time_
  4 omega  -21.00   26.00   1.0000   59.8600
omega____ theta____ kappa____ phi______ frames
    -       13.9272  -57.0000    0.0000 47

#__ type_ start__ end____ width___ exp.time_
  5 omega  -20.00   54.00   1.0000   59.8600
omega____ theta____ kappa____ phi______ frames
    -       13.9272  -99.0000  120.0000 74
;
_diffrn_measurement_device 'four-circle diffractometer'
_diffrn_measurement_device_type 'New Xcalibur, Atlas'
_diffrn_measurement_method '\w scans'
_diffrn_orient_matrix_UB_11 0.0111143000
_diffrn_orient_matrix_UB_12 -0.0301479000
_diffrn_orient_matrix_UB_13 0.0192680000
_diffrn_orient_matrix_UB_21 -0.0259854000
_diffrn_orient_matrix_UB_22 0.0085623000
_diffrn_orient_matrix_UB_23 0.0262925000
_diffrn_orient_matrix_UB_31 -0.0346636000
_diffrn_orient_matrix_UB_32 -0.0161001000
_diffrn_orient_matrix_UB_33 -0.0220845000
_diffrn_radiation_monochromator graphite
_diffrn_radiation_probe x-ray
_diffrn_radiation_type MoK\a
_diffrn_radiation_wavelength 0.71073
_diffrn_reflns_av_R_equivalents 0.0339
_diffrn_reflns_av_unetI/netI 0.0394
_diffrn_reflns_Laue_measured_fraction_full 1.000
_diffrn_reflns_Laue_measured_fraction_max 0.862
_diffrn_reflns_limit_h_max 20
_diffrn_reflns_limit_h_min -20
_diffrn_reflns_limit_k_max 27
_diffrn_reflns_limit_k_min -27
_diffrn_reflns_limit_l_max 22
_diffrn_reflns_limit_l_min -23
_diffrn_reflns_number 52553
_diffrn_reflns_point_group_measured_fraction_full 1.000
_diffrn_reflns_point_group_measured_fraction_max 0.862
_diffrn_reflns_theta_full 25.242
_diffrn_reflns_theta_max 29.674
_diffrn_reflns_theta_min 1.635
_diffrn_source 'Enhance (Mo) X-ray Source'
_exptl_absorpt_coefficient_mu 0.564
_exptl_absorpt_correction_T_max 0.992
_exptl_absorpt_correction_T_min 0.982
_exptl_absorpt_correction_type gaussian
_exptl_absorpt_process_details
;
CrysAlisPro, Agilent Technologies,
Version 1.171.37.35 (release 13-08-2014 CrysAlis171 .NET)
(compiled Aug 13 2014,18:06:01)
Numerical absorption correction based on gaussian integration over
            a multifaceted crystal model
Empirical absorption correction using spherical harmonics,
 implemented in SCALE3 ABSPACK scaling algorithm.
;
_exptl_crystal_colour red
_exptl_crystal_density_diffrn 1.439
_exptl_crystal_description block
_exptl_crystal_F_000 2600
_exptl_crystal_size_max 0.3345
_exptl_crystal_size_mid 0.13
_exptl_crystal_size_min 0.1169
_refine_diff_density_max 0.548
_refine_diff_density_min -1.063
_refine_diff_density_rms 0.078
_refine_ls_extinction_method none
_refine_ls_goodness_of_fit_ref 1.031
_refine_ls_hydrogen_treatment constr
_refine_ls_matrix_type full
_refine_ls_number_parameters 721
_refine_ls_number_reflns 14239
_refine_ls_number_restraints 0
_refine_ls_restrained_S_all 1.031
_refine_ls_R_factor_all 0.0532
_refine_ls_R_factor_gt 0.0369
_refine_ls_shift/su_max 0.001
_refine_ls_shift/su_mean 0.000
_refine_ls_structure_factor_coef Fsqd
_refine_ls_weighting_details 'w=1/[\s^2^(Fo^2^)+(0.0342P)^2^+6.8034P] where P=(Fo^2^+2Fc^2^)/3'
_refine_ls_weighting_scheme calc
_refine_ls_wR_factor_gt 0.0835
_refine_ls_wR_factor_ref 0.0926
_reflns_Friedel_coverage 0.000
_reflns_number_gt 11467
_reflns_number_total 14239
_reflns_threshold_expression 'I > 2\s(I)'
_cod_data_source_file c8dt00155c2.cif
_cod_data_source_block GM255
_cod_depositor_comments 'Adding full bibliography for 7045651--7045663.cif.'
_cod_database_code 7045652
_chemical_oxdiff_formula 'C30 H20 P2 N1 O2 Cl1 Ru1'
_shelx_space_group_comment
;
The symmetry employed for this shelxl refinement is uniquely defined
by the following loop, which should always be used as a source of
symmetry information in preference to the above space-group names.
They are only intended as comments.
;
_reflns_odcompleteness_completeness 99.96
_reflns_odcompleteness_iscentric 1
_reflns_odcompleteness_theta 26.32
_olex2_refinement_description
;
1. Fixed Uiso
 At 1.2 times of:
  All C(H) groups, All C(H,H) groups
2.a Secondary CH2 refined with riding coordinates:
 C29(H29A,H29B), C30(H30A,H30B), C55(H55A,H55B), C56(H56A,H56B), C69(H69A,H69B)
2.b Aromatic/amide H refined with riding coordinates:
 C5(H5), C6(H6), C7(H7), C8(H8), C12(H12), C13(H13), C14(H14), C15(H15),
 C18(H18), C19(H19), C20(H20), C21(H21), C22(H22), C24(H24), C25(H25), C26(H26),
  C27(H27), C28(H28), C32(H32), C33(H33), C34(H34), C35(H35), C36(H36),
 C38(H38), C39(H39), C40(H40), C41(H41), C42(H42), C44(H44), C45(H45), C46(H46),
  C47(H47), C48(H48), C50(H50), C51(H51), C52(H52), C53(H53), C54(H54),
 C58(H58), C59(H59), C60(H60), C61(H61), C62(H62), C64(H64), C65(H65), C66(H66),
  C67(H67), C68(H68)
;
_shelx_shelxl_version_number 2014/7
_olex2_submission_special_instructions 'No special instructions were received'

loop_
_space_group_symop_operation_xyz
'x, y, z'
'-x, y+1/2, -z+1/2'
'-x, -y, -z'
'x, -y-1/2, z-1/2'

loop_
_atom_site_label
_atom_site_type_symbol
_atom_site_fract_x
_atom_site_fract_y
_atom_site_fract_z
_atom_site_U_iso_or_equiv
_atom_site_adp_type
_atom_site_occupancy
_atom_site_site_symmetry_order
_atom_site_calc_flag
_atom_site_refinement_flags_posn
Ru1 Ru 0.33315(2) 0.37615(2) 0.18847(2) 0.01397(5) Uani 1 1 d .
Cl1 Cl 0.39974(4) 0.26930(3) 0.22917(3) 0.02116(12) Uani 1 1 d .
P1 P 0.39054(4) 0.41382(3) 0.30992(3) 0.01801(12) Uani 1 1 d .
P2 P 0.22580(4) 0.33375(3) 0.25107(3) 0.01820(12) Uani 1 1 d .
P3 P 0.44335(4) 0.41166(3) 0.12642(3) 0.01567(12) Uani 1 1 d .
P4 P 0.28022(4) 0.32733(3) 0.07119(3) 0.01600(12) Uani 1 1 d .
O1 O 0.14390(13) 0.78633(9) -0.03581(12) 0.0419(5) Uani 1 1 d .
O2 O 0.03726(13) 0.77857(10) 0.02206(12) 0.0444(5) Uani 1 1 d .
N1 N 0.10342(14) 0.75718(10) 0.00626(13) 0.0308(5) Uani 1 1 d .
C1 C 0.27882(13) 0.46229(11) 0.15259(12) 0.0158(4) Uani 1 1 d .
C2 C 0.24602(14) 0.51343(11) 0.12705(13) 0.0189(5) Uani 1 1 d .
C3 C 0.20715(14) 0.57328(11) 0.09713(13) 0.0187(5) Uani 1 1 d .
C4 C 0.18734(14) 0.58241(11) 0.01885(13) 0.0193(5) Uani 1 1 d .
C5 C 0.19962(15) 0.53076(12) -0.03102(14) 0.0241(5) Uani 1 1 d .
H5 H 0.2227 0.4907 -0.0120 0.029 Uiso 1 1 calc R
C6 C 0.17857(17) 0.53812(13) -0.10590(15) 0.0306(6) Uani 1 1 d .
H6 H 0.1881 0.5037 -0.1374 0.037 Uiso 1 1 calc R
C7 C 0.14222(17) 0.59817(14) -0.13559(15) 0.0314(6) Uani 1 1 d .
H7 H 0.1270 0.6028 -0.1867 0.038 Uiso 1 1 calc R
C8 C 0.12927(16) 0.64918(13) -0.09045(15) 0.0277(6) Uani 1 1 d .
H8 H 0.1052 0.6883 -0.1112 0.033 Uiso 1 1 calc R
C9 C 0.15180(14) 0.64402(12) -0.01172(14) 0.0213(5) Uani 1 1 d .
C10 C 0.13692(15) 0.69384(11) 0.03776(14) 0.0235(5) Uani 1 1 d .
C11 C 0.15005(14) 0.68607(12) 0.11501(14) 0.0231(5) Uani 1 1 d .
C12 C 0.13032(17) 0.73555(13) 0.16529(16) 0.0307(6) Uani 1 1 d .
H12 H 0.1088 0.7763 0.1470 0.037 Uiso 1 1 calc R
C13 C 0.14244(18) 0.72401(13) 0.23912(16) 0.0338(6) Uani 1 1 d .
H13 H 0.1279 0.7566 0.2707 0.041 Uiso 1 1 calc R
C14 C 0.17670(17) 0.66351(13) 0.26913(16) 0.0308(6) Uani 1 1 d .
H14 H 0.1840 0.6562 0.3200 0.037 Uiso 1 1 calc R
C15 C 0.19910(15) 0.61594(12) 0.22338(14) 0.0240(5) Uani 1 1 d .
H15 H 0.2234 0.5768 0.2439 0.029 Uiso 1 1 calc R
C16 C 0.18634(14) 0.62444(11) 0.14509(14) 0.0198(5) Uani 1 1 d .
C17 C 0.49867(16) 0.38739(12) 0.34898(13) 0.0248(5) Uani 1 1 d .
C18 C 0.51573(19) 0.32481(13) 0.38126(15) 0.0348(7) Uani 1 1 d .
H18 H 0.4718 0.2957 0.3850 0.042 Uiso 1 1 calc R
C19 C 0.5986(2) 0.30637(15) 0.40772(18) 0.0478(9) Uani 1 1 d .
H19 H 0.6097 0.2647 0.4291 0.057 Uiso 1 1 calc R
C20 C 0.6641(2) 0.34859(18) 0.40284(19) 0.0527(10) Uani 1 1 d .
H20 H 0.7193 0.3354 0.4204 0.063 Uiso 1 1 calc R
C21 C 0.64838(19) 0.41069(17) 0.37189(18) 0.0442(8) Uani 1 1 d .
H21 H 0.6928 0.4395 0.3688 0.053 Uiso 1 1 calc R
C22 C 0.56596(16) 0.43017(14) 0.34526(15) 0.0307(6) Uani 1 1 d .
H22 H 0.5556 0.4722 0.3247 0.037 Uiso 1 1 calc R
C23 C 0.39906(14) 0.50050(11) 0.34032(13) 0.0203(5) Uani 1 1 d .
C24 C 0.41376(17) 0.51493(13) 0.41659(14) 0.0293(6) Uani 1 1 d .
H24 H 0.4146 0.4808 0.4510 0.035 Uiso 1 1 calc R
C25 C 0.42696(18) 0.57990(14) 0.44065(15) 0.0337(6) Uani 1 1 d .
H25 H 0.4360 0.5892 0.4912 0.040 Uiso 1 1 calc R
C26 C 0.42686(17) 0.63072(13) 0.39068(16) 0.0306(6) Uani 1 1 d .
H26 H 0.4358 0.6742 0.4074 0.037 Uiso 1 1 calc R
C27 C 0.41342(17) 0.61717(13) 0.31537(15) 0.0304(6) Uani 1 1 d .
H27 H 0.4141 0.6515 0.2814 0.037 Uiso 1 1 calc R
C28 C 0.39884(15) 0.55219(12) 0.29044(14) 0.0241(5) Uani 1 1 d .
H28 H 0.3888 0.5435 0.2397 0.029 Uiso 1 1 calc R
C29 C 0.32674(17) 0.37844(12) 0.37592(13) 0.0264(5) Uani 1 1 d .
H29A H 0.3636 0.3681 0.4222 0.032 Uiso 1 1 calc R
H29B H 0.2865 0.4115 0.3864 0.032 Uiso 1 1 calc R
C30 C 0.27946(17) 0.31596(12) 0.34638(13) 0.0255(5) Uani 1 1 d .
H30A H 0.2385 0.3040 0.3775 0.031 Uiso 1 1 calc R
H30B H 0.3185 0.2793 0.3462 0.031 Uiso 1 1 calc R
C31 C 0.17038(15) 0.25584(11) 0.22248(13) 0.0194(5) Uani 1 1 d .
C32 C 0.08798(16) 0.25682(12) 0.18403(14) 0.0250(5) Uani 1 1 d .
H32 H 0.0619 0.2973 0.1710 0.030 Uiso 1 1 calc R
C33 C 0.04411(16) 0.19829(13) 0.16487(15) 0.0280(6) Uani 1 1 d .
H33 H -0.0112 0.1998 0.1397 0.034 Uiso 1 1 calc R
C34 C 0.08232(17) 0.13811(13) 0.18305(16) 0.0309(6) Uani 1 1 d .
H34 H 0.0528 0.0989 0.1706 0.037 Uiso 1 1 calc R
C35 C 0.16454(18) 0.13601(12) 0.21977(16) 0.0327(6) Uani 1 1 d .
H35 H 0.1905 0.0952 0.2316 0.039 Uiso 1 1 calc R
C36 C 0.20879(17) 0.19414(12) 0.23913(15) 0.0284(6) Uani 1 1 d .
H36 H 0.2644 0.1921 0.2634 0.034 Uiso 1 1 calc R
C37 C 0.13656(15) 0.38344(11) 0.27227(14) 0.0222(5) Uani 1 1 d .
C38 C 0.11933(16) 0.44687(12) 0.24374(14) 0.0250(5) Uani 1 1 d .
H38 H 0.1545 0.4658 0.2140 0.030 Uiso 1 1 calc R
C39 C 0.05006(17) 0.48241(13) 0.25917(16) 0.0318(6) Uani 1 1 d .
H39 H 0.0387 0.5246 0.2392 0.038 Uiso 1 1 calc R
C40 C -0.00182(17) 0.45492(13) 0.30423(17) 0.0344(6) Uani 1 1 d .
H40 H -0.0488 0.4782 0.3137 0.041 Uiso 1 1 calc R
C41 C 0.01629(18) 0.39251(13) 0.33536(17) 0.0343(7) Uani 1 1 d .
H41 H -0.0173 0.3748 0.3673 0.041 Uiso 1 1 calc R
C42 C 0.08386(17) 0.35693(13) 0.31898(16) 0.0309(6) Uani 1 1 d .
H42 H 0.0948 0.3148 0.3391 0.037 Uiso 1 1 calc R
C43 C 0.53752(14) 0.36001(11) 0.12660(13) 0.0193(5) Uani 1 1 d .
C44 C 0.57434(15) 0.32590(11) 0.19007(14) 0.0233(5) Uani 1 1 d .
H44 H 0.5491 0.3269 0.2322 0.028 Uiso 1 1 calc R
C45 C 0.64838(16) 0.29043(12) 0.19087(16) 0.0287(6) Uani 1 1 d .
H45 H 0.6729 0.2682 0.2338 0.034 Uiso 1 1 calc R
C46 C 0.68589(16) 0.28788(13) 0.12843(16) 0.0306(6) Uani 1 1 d .
H46 H 0.7349 0.2633 0.1288 0.037 Uiso 1 1 calc R
C47 C 0.65028(16) 0.32196(14) 0.06556(16) 0.0326(6) Uani 1 1 d .
H47 H 0.6757 0.3207 0.0235 0.039 Uiso 1 1 calc R
C48 C 0.57717(16) 0.35796(13) 0.06448(15) 0.0279(6) Uani 1 1 d .
H48 H 0.5541 0.3811 0.0218 0.033 Uiso 1 1 calc R
C49 C 0.49115(15) 0.49430(11) 0.14026(13) 0.0215(5) Uani 1 1 d .
C50 C 0.44485(17) 0.55096(12) 0.11525(14) 0.0256(5) Uani 1 1 d .
H50 H 0.3909 0.5466 0.0879 0.031 Uiso 1 1 calc R
C51 C 0.4791(2) 0.61386(13) 0.13112(16) 0.0338(6) Uani 1 1 d .
H51 H 0.4474 0.6513 0.1149 0.041 Uiso 1 1 calc R
C52 C 0.5590(2) 0.62124(14) 0.17041(17) 0.0434(8) Uani 1 1 d .
H52 H 0.5812 0.6634 0.1814 0.052 Uiso 1 1 calc R
C53 C 0.6057(2) 0.56583(16) 0.19337(19) 0.0488(9) Uani 1 1 d .
H53 H 0.6602 0.5707 0.2195 0.059 Uiso 1 1 calc R
C54 C 0.57304(18) 0.50248(13) 0.17822(16) 0.0340(6) Uani 1 1 d .
H54 H 0.6060 0.4654 0.1935 0.041 Uiso 1 1 calc R
C55 C 0.39575(14) 0.41382(11) 0.02773(13) 0.0195(5) Uani 1 1 d .
H55A H 0.3534 0.4485 0.0189 0.023 Uiso 1 1 calc R
H55B H 0.4386 0.4228 -0.0025 0.023 Uiso 1 1 calc R
C56 C 0.35547(15) 0.34616(12) 0.00800(13) 0.0222(5) Uani 1 1 d .
H56A H 0.3988 0.3122 0.0126 0.027 Uiso 1 1 calc R
H56B H 0.3262 0.3465 -0.0430 0.027 Uiso 1 1 calc R
C57 C 0.17971(14) 0.35719(11) 0.01879(13) 0.0185(5) Uani 1 1 d .
C58 C 0.12291(14) 0.38977(11) 0.05517(14) 0.0206(5) Uani 1 1 d .
H58 H 0.1354 0.3952 0.1064 0.025 Uiso 1 1 calc R
C59 C 0.04739(15) 0.41454(12) 0.01637(15) 0.0261(5) Uani 1 1 d .
H59 H 0.0100 0.4366 0.0415 0.031 Uiso 1 1 calc R
C60 C 0.02835(16) 0.40622(13) -0.05927(15) 0.0295(6) Uani 1 1 d .
H60 H -0.0214 0.4236 -0.0855 0.035 Uiso 1 1 calc R
C61 C 0.08311(16) 0.37200(13) -0.09648(15) 0.0297(6) Uani 1 1 d .
H61 H 0.0692 0.3654 -0.1474 0.036 Uiso 1 1 calc R
C62 C 0.15862(16) 0.34758(12) -0.05794(14) 0.0250(5) Uani 1 1 d .
H62 H 0.1953 0.3248 -0.0832 0.030 Uiso 1 1 calc R
C63 C 0.27021(15) 0.23699(11) 0.06054(13) 0.0206(5) Uani 1 1 d .
C64 C 0.34220(17) 0.19726(12) 0.07643(14) 0.0257(5) Uani 1 1 d .
H64 H 0.3948 0.2170 0.0903 0.031 Uiso 1 1 calc R
C65 C 0.33597(19) 0.12872(13) 0.07165(15) 0.0331(6) Uani 1 1 d .
H65 H 0.3842 0.1027 0.0830 0.040 Uiso 1 1 calc R
C66 C 0.2587(2) 0.09882(13) 0.05023(16) 0.0368(7) Uani 1 1 d .
H66 H 0.2547 0.0528 0.0471 0.044 Uiso 1 1 calc R
C67 C 0.18707(19) 0.13753(13) 0.03344(15) 0.0332(6) Uani 1 1 d .
H67 H 0.1350 0.1173 0.0182 0.040 Uiso 1 1 calc R
C68 C 0.19195(16) 0.20630(12) 0.03908(14) 0.0245(5) Uani 1 1 d .
H68 H 0.1432 0.2319 0.0286 0.029 Uiso 1 1 calc R
Cl2 Cl 0.11316(8) 0.54438(7) 0.54629(7) 0.0887(4) Uani 1 1 d .
Cl3 Cl 0.21315(7) 0.55075(5) 0.42932(5) 0.0630(3) Uani 1 1 d .
C69 C 0.1112(2) 0.55335(18) 0.4516(2) 0.0567(9) Uani 1 1 d .
H69A H 0.0850 0.5954 0.4352 0.068 Uiso 1 1 calc R
H69B H 0.0775 0.5181 0.4253 0.068 Uiso 1 1 calc R

loop_
_atom_site_aniso_label
_atom_site_aniso_U_11
_atom_site_aniso_U_22
_atom_site_aniso_U_33
_atom_site_aniso_U_23
_atom_site_aniso_U_13
_atom_site_aniso_U_12
Ru1 0.01746(9) 0.01227(8) 0.01194(9) -0.00007(6) 0.00178(6) 0.00064(6)
Cl1 0.0275(3) 0.0147(2) 0.0199(3) 0.0018(2) 0.0000(2) 0.0023(2)
P1 0.0240(3) 0.0166(3) 0.0127(3) -0.0008(2) 0.0009(2) 0.0010(2)
P2 0.0230(3) 0.0154(3) 0.0174(3) 0.0009(2) 0.0066(2) -0.0004(2)
P3 0.0173(3) 0.0141(3) 0.0153(3) -0.0002(2) 0.0021(2) -0.0006(2)
P4 0.0173(3) 0.0169(3) 0.0138(3) -0.0018(2) 0.0026(2) -0.0003(2)
O1 0.0467(12) 0.0270(10) 0.0509(14) 0.0171(9) 0.0049(10) -0.0030(9)
O2 0.0421(12) 0.0380(11) 0.0517(14) 0.0071(10) 0.0042(10) 0.0216(9)
N1 0.0346(12) 0.0212(11) 0.0336(13) 0.0033(9) -0.0031(10) 0.0053(9)
C1 0.0154(10) 0.0202(11) 0.0122(11) -0.0022(8) 0.0032(8) -0.0025(8)
C2 0.0198(11) 0.0192(11) 0.0180(12) -0.0027(9) 0.0043(9) -0.0021(9)
C3 0.0146(11) 0.0171(10) 0.0248(13) 0.0015(9) 0.0042(9) -0.0024(8)
C4 0.0167(11) 0.0188(11) 0.0227(12) 0.0024(9) 0.0043(9) -0.0017(9)
C5 0.0268(13) 0.0196(11) 0.0261(13) 0.0034(10) 0.0050(10) -0.0001(9)
C6 0.0387(15) 0.0282(13) 0.0248(14) -0.0018(11) 0.0050(11) -0.0032(11)
C7 0.0376(15) 0.0354(14) 0.0199(13) 0.0076(11) 0.0012(11) -0.0038(12)
C8 0.0270(13) 0.0272(13) 0.0276(14) 0.0092(11) 0.0012(11) 0.0004(10)
C9 0.0182(11) 0.0203(11) 0.0251(13) 0.0064(10) 0.0025(9) -0.0009(9)
C10 0.0212(12) 0.0178(11) 0.0302(14) 0.0053(10) 0.0010(10) 0.0027(9)
C11 0.0179(11) 0.0189(11) 0.0322(14) -0.0005(10) 0.0032(10) 0.0011(9)
C12 0.0318(14) 0.0196(12) 0.0400(17) -0.0040(11) 0.0044(12) 0.0074(10)
C13 0.0378(15) 0.0278(13) 0.0364(16) -0.0118(12) 0.0077(12) 0.0055(11)
C14 0.0364(15) 0.0292(13) 0.0268(14) -0.0048(11) 0.0055(11) -0.0016(11)
C15 0.0241(12) 0.0221(12) 0.0256(13) -0.0005(10) 0.0033(10) 0.0001(9)
C16 0.0157(11) 0.0179(11) 0.0254(13) 0.0007(9) 0.0021(9) -0.0015(9)
C17 0.0326(13) 0.0245(12) 0.0146(12) -0.0059(9) -0.0039(10) 0.0089(10)
C18 0.0488(17) 0.0241(13) 0.0252(14) -0.0059(11) -0.0116(12) 0.0058(12)
C19 0.063(2) 0.0307(15) 0.0391(18) -0.0086(13) -0.0216(16) 0.0207(15)
C20 0.0420(18) 0.054(2) 0.052(2) -0.0205(17) -0.0206(15) 0.0238(16)
C21 0.0295(15) 0.0520(19) 0.047(2) -0.0147(16) -0.0054(13) 0.0055(14)
C22 0.0302(14) 0.0322(14) 0.0274(14) -0.0043(11) -0.0020(11) 0.0063(11)
C23 0.0211(12) 0.0197(11) 0.0189(12) -0.0044(9) -0.0001(9) 0.0012(9)
C24 0.0420(15) 0.0271(13) 0.0174(13) -0.0026(10) 0.0010(11) 0.0034(11)
C25 0.0443(16) 0.0334(14) 0.0208(14) -0.0109(11) -0.0021(12) 0.0049(12)
C26 0.0321(14) 0.0222(12) 0.0347(15) -0.0109(11) -0.0023(11) 0.0040(10)
C27 0.0388(15) 0.0221(12) 0.0295(15) -0.0006(11) 0.0034(12) 0.0016(11)
C28 0.0288(13) 0.0238(12) 0.0192(12) -0.0018(10) 0.0030(10) 0.0018(10)
C29 0.0368(14) 0.0274(13) 0.0150(12) 0.0008(10) 0.0046(10) -0.0020(11)
C30 0.0365(14) 0.0247(12) 0.0161(12) 0.0039(10) 0.0064(10) -0.0007(10)
C31 0.0242(12) 0.0176(11) 0.0185(12) 0.0005(9) 0.0098(9) -0.0010(9)
C32 0.0277(13) 0.0207(12) 0.0272(14) 0.0015(10) 0.0058(10) 0.0014(10)
C33 0.0254(13) 0.0275(13) 0.0303(15) -0.0016(11) 0.0024(11) -0.0041(10)
C34 0.0361(15) 0.0213(12) 0.0352(16) 0.0004(11) 0.0061(12) -0.0095(11)
C35 0.0361(15) 0.0173(12) 0.0440(17) 0.0040(11) 0.0050(13) 0.0000(10)
C36 0.0277(13) 0.0208(12) 0.0358(15) 0.0039(11) 0.0024(11) -0.0011(10)
C37 0.0261(12) 0.0204(11) 0.0221(12) -0.0028(9) 0.0096(10) -0.0016(9)
C38 0.0292(13) 0.0222(12) 0.0263(13) -0.0009(10) 0.0124(10) -0.0016(10)
C39 0.0384(15) 0.0227(12) 0.0375(16) 0.0015(11) 0.0156(12) 0.0043(11)
C40 0.0326(15) 0.0267(13) 0.0477(18) -0.0104(12) 0.0175(13) 0.0009(11)
C41 0.0388(16) 0.0266(13) 0.0442(17) -0.0065(12) 0.0264(13) -0.0087(11)
C42 0.0408(15) 0.0193(12) 0.0376(16) 0.0001(11) 0.0209(13) -0.0024(11)
C43 0.0162(11) 0.0186(11) 0.0231(12) -0.0040(9) 0.0028(9) -0.0012(8)
C44 0.0245(12) 0.0211(12) 0.0241(13) -0.0018(10) 0.0032(10) 0.0009(9)
C45 0.0242(13) 0.0240(12) 0.0366(16) 0.0054(11) 0.0016(11) 0.0021(10)
C46 0.0187(12) 0.0267(13) 0.0466(17) -0.0041(12) 0.0058(11) 0.0016(10)
C47 0.0234(13) 0.0422(16) 0.0339(16) -0.0061(13) 0.0096(11) -0.0001(11)
C48 0.0219(13) 0.0374(14) 0.0248(14) 0.0008(11) 0.0051(10) 0.0023(10)
C49 0.0292(13) 0.0178(11) 0.0184(12) -0.0031(9) 0.0070(10) -0.0055(9)
C50 0.0340(14) 0.0206(12) 0.0253(13) 0.0013(10) 0.0138(11) -0.0007(10)
C51 0.0552(18) 0.0187(12) 0.0322(15) 0.0001(11) 0.0212(14) -0.0020(12)
C52 0.070(2) 0.0230(14) 0.0378(17) -0.0096(12) 0.0112(16) -0.0191(14)
C53 0.0505(19) 0.0381(17) 0.052(2) -0.0080(15) -0.0093(16) -0.0216(15)
C54 0.0361(15) 0.0264(13) 0.0354(16) -0.0010(12) -0.0056(12) -0.0078(11)
C55 0.0190(11) 0.0237(12) 0.0161(11) 0.0019(9) 0.0041(9) 0.0007(9)
C56 0.0199(12) 0.0302(13) 0.0168(12) -0.0056(10) 0.0040(9) -0.0030(10)
C57 0.0183(11) 0.0174(10) 0.0187(12) 0.0002(9) 0.0002(9) -0.0020(8)
C58 0.0209(11) 0.0207(11) 0.0200(12) -0.0002(9) 0.0027(9) -0.0036(9)
C59 0.0194(12) 0.0240(12) 0.0354(15) 0.0034(11) 0.0065(10) -0.0010(9)
C60 0.0191(12) 0.0333(14) 0.0334(15) 0.0081(12) -0.0038(11) -0.0024(10)
C61 0.0297(14) 0.0368(14) 0.0195(13) 0.0031(11) -0.0047(10) -0.0036(11)
C62 0.0267(13) 0.0279(13) 0.0198(13) -0.0023(10) 0.0021(10) -0.0025(10)
C63 0.0283(12) 0.0192(11) 0.0146(11) -0.0052(9) 0.0048(9) -0.0004(9)
C64 0.0329(14) 0.0237(12) 0.0205(13) -0.0046(10) 0.0044(10) 0.0046(10)
C65 0.0499(17) 0.0269(13) 0.0233(14) -0.0038(11) 0.0081(12) 0.0118(12)
C66 0.067(2) 0.0168(12) 0.0297(15) -0.0033(11) 0.0161(14) -0.0007(13)
C67 0.0460(17) 0.0267(13) 0.0279(15) -0.0064(11) 0.0090(12) -0.0139(12)
C68 0.0299(13) 0.0222(12) 0.0225(13) -0.0021(10) 0.0070(10) -0.0035(10)
Cl2 0.1005(9) 0.0991(9) 0.0800(8) 0.0120(7) 0.0543(7) 0.0398(7)
Cl3 0.0750(6) 0.0628(6) 0.0562(6) 0.0189(5) 0.0257(5) 0.0206(5)
C69 0.054(2) 0.0435(19) 0.068(3) -0.0043(18) -0.0044(18) -0.0032(16)

loop_
_atom_type_symbol
_atom_type_description
_atom_type_scat_dispersion_real
_atom_type_scat_dispersion_imag
_atom_type_scat_source
C C 0.0033 0.0016 'International Tables Vol C Tables 4.2.6.8 and 6.1.1.4'
H H 0.0000 0.0000 'International Tables Vol C Tables 4.2.6.8 and 6.1.1.4'
Cl Cl 0.1484 0.1585 'International Tables Vol C Tables 4.2.6.8 and 6.1.1.4'
N N 0.0061 0.0033 'International Tables Vol C Tables 4.2.6.8 and 6.1.1.4'
O O 0.0106 0.0060 'International Tables Vol C Tables 4.2.6.8 and 6.1.1.4'
P P 0.1023 0.0942 'International Tables Vol C Tables 4.2.6.8 and 6.1.1.4'
Ru Ru -1.2594 0.8363 'International Tables Vol C Tables 4.2.6.8 and 6.1.1.4'

loop_
_exptl_crystal_face_index_h
_exptl_crystal_face_index_k
_exptl_crystal_face_index_l
_exptl_crystal_face_perp_dist
_exptl_oxdiff_crystal_face_indexfrac_h
_exptl_oxdiff_crystal_face_indexfrac_k
_exptl_oxdiff_crystal_face_indexfrac_l
_exptl_oxdiff_crystal_face_x
_exptl_oxdiff_crystal_face_y
_exptl_oxdiff_crystal_face_z
-11 -25 2 0.0897 -11.2038 -24.6638 1.5409 0.6487 0.1205 0.7514
-13 -22 -3 0.0921 -13.4284 -22.0604 -2.8249 0.4614 0.0858 0.8830
9 26 -5 0.0528 8.8333 25.8408 -5.1984 -0.7810 -0.1450 -0.6074
-1 -24 14 0.1063 -1.1101 -24.0629 13.6187 0.9755 0.1809 0.1251
-22 -3 2 0.0715 -22.4571 -3.1547 2.1178 -0.1137 0.6122 0.7825
-19 8 15 0.0577 -19.2498 8.3245 14.8667 -0.1785 0.9624 0.2049
21 7 2 0.0764 21.3241 6.5952 2.2490 0.0815 -0.4385 -0.8950
16 -12 -18 0.0810 15.9004 -11.6108 -17.8831 0.1822 -0.9828 0.0307
-10 -24 -6 0.0734 -9.6463 -24.0379 -6.2526 0.4970 -0.1196 0.8595
10 -23 9 0.0732 10.0965 -22.5391 8.5831 0.9571 -0.2297 -0.1767
3 28 1 0.0665 3.4690 27.9496 1.4234 -0.7766 0.1866 -0.6017
1 -27 -9 0.0817 0.5342 -26.5027 -9.1742 0.6282 -0.4820 0.6108
-16 19 0 0.0513 -16.4557 19.1810 -0.1914 -0.7648 0.5868 0.2658
0 26 10 0.0712 0.4772 26.2656 9.5200 -0.6031 0.4628 -0.6497
17 -18 1 0.0618 17.2389 -17.8141 1.0093 0.7481 -0.5740 -0.3330
-16 -19 -4 0.0837 -15.5027 -19.3624 -3.6184 0.3417 0.1419 0.9290
15 21 0 0.0410 14.8073 21.1983 0.3473 -0.4678 -0.1941 -0.8622
-5 -21 17 0.1013 -4.8625 -21.4939 16.5916 0.9136 0.3786 0.1482

loop_
_geom_angle_atom_site_label_1
_geom_angle_atom_site_label_2
_geom_angle_atom_site_label_3
_geom_angle
P1 Ru1 Cl1 85.19(2)
P1 Ru1 P2 82.23(2)
P1 Ru1 P4 174.12(2)
P2 Ru1 Cl1 81.71(2)
P3 Ru1 Cl1 94.91(2)
P3 Ru1 P1 98.43(2)
P3 Ru1 P2 176.50(2)
P3 Ru1 P4 82.89(2)
P4 Ru1 Cl1 88.99(2)
P4 Ru1 P2 96.11(2)
C1 Ru1 Cl1 178.48(6)
C1 Ru1 P1 96.24(6)
C1 Ru1 P2 98.96(6)
C1 Ru1 P3 84.41(6)
C1 Ru1 P4 89.58(6)
C17 P1 Ru1 117.46(8)
C17 P1 C29 103.14(12)
C23 P1 Ru1 125.77(8)
C23 P1 C17 98.07(11)
C23 P1 C29 100.96(11)
C29 P1 Ru1 108.33(8)
C30 P2 Ru1 105.15(8)
C30 P2 C37 99.42(12)
C31 P2 Ru1 121.70(7)
C31 P2 C30 103.32(11)
C31 P2 C37 99.51(11)
C37 P2 Ru1 124.01(8)
C43 P3 Ru1 120.78(8)
C43 P3 C55 102.82(11)
C49 P3 Ru1 122.55(8)
C49 P3 C43 100.77(11)
C49 P3 C55 102.10(11)
C55 P3 Ru1 104.81(7)
C56 P4 Ru1 107.80(8)
C57 P4 Ru1 118.95(8)
C57 P4 C56 102.66(11)
C63 P4 Ru1 121.12(8)
C63 P4 C56 101.07(11)
C63 P4 C57 102.45(11)
O1 N1 C10 117.4(2)
O2 N1 O1 123.3(2)
O2 N1 C10 119.3(2)
C2 C1 Ru1 176.6(2)
C1 C2 C3 179.7(3)
C2 C3 C4 120.3(2)
C2 C3 C16 120.5(2)
C4 C3 C16 119.2(2)
C3 C4 C9 120.5(2)
C5 C4 C3 121.3(2)
C5 C4 C9 118.1(2)
C4 C5 H5 119.0
C6 C5 C4 121.9(2)
C6 C5 H5 119.0
C5 C6 H6 120.1
C5 C6 C7 119.8(3)
C7 C6 H6 120.1
C6 C7 H7 119.6
C8 C7 C6 120.8(2)
C8 C7 H7 119.6
C7 C8 H8 119.3
C7 C8 C9 121.3(2)
C9 C8 H8 119.3
C8 C9 C4 118.1(2)
C10 C9 C4 117.9(2)
C10 C9 C8 123.9(2)
C9 C10 N1 117.5(2)
C9 C10 C11 124.0(2)
C11 C10 N1 118.5(2)
C10 C11 C12 124.0(2)
C10 C11 C16 117.6(2)
C12 C11 C16 118.4(2)
C11 C12 H12 119.6
C13 C12 C11 120.9(2)
C13 C12 H12 119.6
C12 C13 H13 119.4
C12 C13 C14 121.2(2)
C14 C13 H13 119.4
C13 C14 H14 120.1
C15 C14 C13 119.8(3)
C15 C14 H14 120.1
C14 C15 H15 119.1
C14 C15 C16 121.8(2)
C16 C15 H15 119.1
C3 C16 C11 120.6(2)
C15 C16 C3 121.5(2)
C15 C16 C11 117.9(2)
C18 C17 P1 121.9(2)
C22 C17 P1 119.51(19)
C22 C17 C18 118.6(2)
C17 C18 H18 120.1
C19 C18 C17 119.7(3)
C19 C18 H18 120.1
C18 C19 H19 119.5
C20 C19 C18 121.0(3)
C20 C19 H19 119.5
C19 C20 H20 120.0
C19 C20 C21 120.0(3)
C21 C20 H20 120.0
C20 C21 H21 120.1
C20 C21 C22 119.9(3)
C22 C21 H21 120.1
C17 C22 H22 119.6
C21 C22 C17 120.8(3)
C21 C22 H22 119.6
C24 C23 P1 119.35(18)
C28 C23 P1 121.72(18)
C28 C23 C24 118.7(2)
C23 C24 H24 119.9
C25 C24 C23 120.1(2)
C25 C24 H24 119.9
C24 C25 H25 119.7
C26 C25 C24 120.7(2)
C26 C25 H25 119.7
C25 C26 H26 120.1
C25 C26 C27 119.9(2)
C27 C26 H26 120.1
C26 C27 H27 120.0
C26 C27 C28 120.0(2)
C28 C27 H27 120.0
C23 C28 C27 120.6(2)
C23 C28 H28 119.7
C27 C28 H28 119.7
P1 C29 H29A 109.1
P1 C29 H29B 109.1
H29A C29 H29B 107.8
C30 C29 P1 112.68(17)
C30 C29 H29A 109.1
C30 C29 H29B 109.1
P2 C30 H30A 110.2
P2 C30 H30B 110.2
C29 C30 P2 107.52(16)
C29 C30 H30A 110.2
C29 C30 H30B 110.2
H30A C30 H30B 108.5
C32 C31 P2 120.47(17)
C32 C31 C36 118.1(2)
C36 C31 P2 121.44(18)
C31 C32 H32 119.5
C33 C32 C31 121.1(2)
C33 C32 H32 119.5
C32 C33 H33 120.0
C34 C33 C32 120.0(2)
C34 C33 H33 120.0
C33 C34 H34 120.1
C33 C34 C35 119.9(2)
C35 C34 H34 120.1
C34 C35 H35 119.7
C34 C35 C36 120.5(2)
C36 C35 H35 119.7
C31 C36 H36 119.8
C35 C36 C31 120.4(2)
C35 C36 H36 119.8
C38 C37 P2 122.19(18)
C38 C37 C42 118.3(2)
C42 C37 P2 119.51(19)
C37 C38 H38 119.6
C37 C38 C39 120.8(2)
C39 C38 H38 119.6
C38 C39 H39 120.0
C40 C39 C38 119.9(2)
C40 C39 H39 120.0
C39 C40 H40 120.0
C39 C40 C41 120.0(2)
C41 C40 H40 120.0
C40 C41 H41 120.0
C42 C41 C40 120.0(2)
C42 C41 H41 120.0
C37 C42 H42 119.5
C41 C42 C37 120.9(2)
C41 C42 H42 119.5
C44 C43 P3 121.04(18)
C44 C43 C48 118.4(2)
C48 C43 P3 120.41(19)
C43 C44 H44 119.8
C45 C44 C43 120.5(2)
C45 C44 H44 119.8
C44 C45 H45 119.8
C46 C45 C44 120.4(3)
C46 C45 H45 119.8
C45 C46 H46 120.2
C47 C46 C45 119.6(2)
C47 C46 H46 120.2
C46 C47 H47 119.8
C46 C47 C48 120.5(3)
C48 C47 H47 119.8
C43 C48 H48 119.6
C47 C48 C43 120.7(3)
C47 C48 H48 119.6
C50 C49 P3 120.54(18)
C54 C49 P3 121.09(19)
C54 C49 C50 118.3(2)
C49 C50 H50 119.8
C51 C50 C49 120.3(3)
C51 C50 H50 119.8
C50 C51 H51 119.6
C52 C51 C50 120.7(3)
C52 C51 H51 119.6
C51 C52 H52 120.3
C51 C52 C53 119.3(3)
C53 C52 H52 120.3
C52 C53 H53 119.5
C52 C53 C54 121.1(3)
C54 C53 H53 119.5
C49 C54 H54 119.9
C53 C54 C49 120.2(3)
C53 C54 H54 119.9
P3 C55 H55A 110.2
P3 C55 H55B 110.2
H55A C55 H55B 108.5
C56 C55 P3 107.51(16)
C56 C55 H55A 110.2
C56 C55 H55B 110.2
P4 C56 H56A 109.8
P4 C56 H56B 109.8
C55 C56 P4 109.41(16)
C55 C56 H56A 109.8
C55 C56 H56B 109.8
H56A C56 H56B 108.2
C58 C57 P4 119.99(18)
C58 C57 C62 118.6(2)
C62 C57 P4 121.37(18)
C57 C58 H58 119.5
C57 C58 C59 121.1(2)
C59 C58 H58 119.5
C58 C59 H59 120.1
C60 C59 C58 119.7(2)
C60 C59 H59 120.1
C59 C60 H60 119.9
C59 C60 C61 120.2(2)
C61 C60 H60 119.9
C60 C61 H61 119.9
C60 C61 C62 120.2(2)
C62 C61 H61 119.9
C57 C62 H62 119.9
C61 C62 C57 120.2(2)
C61 C62 H62 119.9
C64 C63 P4 119.40(18)
C64 C63 C68 118.8(2)
C68 C63 P4 121.81(18)
C63 C64 H64 119.7
C65 C64 C63 120.6(3)
C65 C64 H64 119.7
C64 C65 H65 119.8
C66 C65 C64 120.4(3)
C66 C65 H65 119.8
C65 C66 H66 120.2
C65 C66 C67 119.7(2)
C67 C66 H66 120.2
C66 C67 H67 119.6
C66 C67 C68 120.7(3)
C68 C67 H67 119.6
C63 C68 H68 120.1
C67 C68 C63 119.9(2)
C67 C68 H68 120.1
Cl2 C69 Cl3 111.6(2)
Cl2 C69 H69A 109.3
Cl2 C69 H69B 109.3
Cl3 C69 H69A 109.3
Cl3 C69 H69B 109.3
H69A C69 H69B 108.0

loop_
_geom_bond_atom_site_label_1
_geom_bond_atom_site_label_2
_geom_bond_distance
Ru1 Cl1 2.4615(5)
Ru1 P1 2.3795(6)
Ru1 P2 2.3851(6)
Ru1 P3 2.3709(6)
Ru1 P4 2.3810(6)
Ru1 C1 2.002(2)
P1 C17 1.844(2)
P1 C23 1.829(2)
P1 C29 1.853(3)
P2 C30 1.844(2)
P2 C31 1.836(2)
P2 C37 1.844(2)
P3 C43 1.837(2)
P3 C49 1.832(2)
P3 C55 1.837(2)
P4 C56 1.848(2)
P4 C57 1.836(2)
P4 C63 1.833(2)
O1 N1 1.237(3)
O2 N1 1.227(3)
N1 C10 1.464(3)
C1 C2 1.214(3)
C2 C3 1.423(3)
C3 C4 1.424(3)
C3 C16 1.429(3)
C4 C5 1.418(3)
C4 C9 1.439(3)
C5 H5 0.9300
C5 C6 1.361(4)
C6 H6 0.9300
C6 C7 1.411(4)
C7 H7 0.9300
C7 C8 1.355(4)
C8 H8 0.9300
C8 C9 1.427(3)
C9 C10 1.398(3)
C10 C11 1.401(4)
C11 C12 1.427(3)
C11 C16 1.440(3)
C12 H12 0.9300
C12 C13 1.351(4)
C13 H13 0.9300
C13 C14 1.409(4)
C14 H14 0.9300
C14 C15 1.359(4)
C15 H15 0.9300
C15 C16 1.421(3)
C17 C18 1.399(4)
C17 C22 1.394(4)
C18 H18 0.9300
C18 C19 1.390(4)
C19 H19 0.9300
C19 C20 1.369(5)
C20 H20 0.9300
C20 C21 1.378(5)
C21 H21 0.9300
C21 C22 1.389(4)
C22 H22 0.9300
C23 C24 1.404(3)
C23 C28 1.383(3)
C24 H24 0.9300
C24 C25 1.385(4)
C25 H25 0.9300
C25 C26 1.371(4)
C26 H26 0.9300
C26 C27 1.384(4)
C27 H27 0.9300
C27 C28 1.392(3)
C28 H28 0.9300
C29 H29A 0.9700
C29 H29B 0.9700
C29 C30 1.521(3)
C30 H30A 0.9700
C30 H30B 0.9700
C31 C32 1.392(3)
C31 C36 1.398(3)
C32 H32 0.9300
C32 C33 1.388(3)
C33 H33 0.9300
C33 C34 1.374(4)
C34 H34 0.9300
C34 C35 1.379(4)
C35 H35 0.9300
C35 C36 1.384(4)
C36 H36 0.9300
C37 C38 1.389(3)
C37 C42 1.406(3)
C38 H38 0.9300
C38 C39 1.393(3)
C39 H39 0.9300
C39 C40 1.383(4)
C40 H40 0.9300
C40 C41 1.390(4)
C41 H41 0.9300
C41 C42 1.376(4)
C42 H42 0.9300
C43 C44 1.391(3)
C43 C48 1.394(3)
C44 H44 0.9300
C44 C45 1.387(3)
C45 H45 0.9300
C45 C46 1.379(4)
C46 H46 0.9300
C46 C47 1.377(4)
C47 H47 0.9300
C47 C48 1.379(4)
C48 H48 0.9300
C49 C50 1.396(3)
C49 C54 1.391(4)
C50 H50 0.9300
C50 C51 1.392(3)
C51 H51 0.9300
C51 C52 1.371(4)
C52 H52 0.9300
C52 C53 1.371(5)
C53 H53 0.9300
C53 C54 1.389(4)
C54 H54 0.9300
C55 H55A 0.9700
C55 H55B 0.9700
C55 C56 1.525(3)
C56 H56A 0.9700
C56 H56B 0.9700
C57 C58 1.383(3)
C57 C62 1.400(3)
C58 H58 0.9300
C58 C59 1.392(3)
C59 H59 0.9300
C59 C60 1.375(4)
C60 H60 0.9300
C60 C61 1.384(4)
C61 H61 0.9300
C61 C62 1.387(4)
C62 H62 0.9300
C63 C64 1.397(3)
C63 C68 1.398(3)
C64 H64 0.9300
C64 C65 1.385(4)
C65 H65 0.9300
C65 C66 1.378(4)
C66 H66 0.9300
C66 C67 1.382(4)
C67 H67 0.9300
C67 C68 1.390(3)
C68 H68 0.9300
Cl2 C69 1.736(4)
Cl3 C69 1.755(4)
C69 H69A 0.9700
C69 H69B 0.9700
